data_1568609
loop_
_publ_author_name
'Klyukin, Ilya N.'
'Kolbunova, Anastasia V.'
'Novikov, Alexander S.'
'Nelyubin, Alexey V.'
'Zhdanov, Andrey P.'
'Kubasov, Alexey S.'
'Selivanov, Nikita A.'
'Bykov, Alexander Yu'
'Zhizhin, Konstantin Yu'
'Kuznetsov, Nikolay T.'

_publ_section_title
;
 Synthesis of Disubstituted Carboxonium Derivatives of
 <i>Closo</i>-Decaborate Anion
 [2,6-B<sub>10</sub>H<sub>8</sub>O<sub>2</sub>CC<sub>6</sub>H<sub>5</sub>]<sup>-</sup>:
 Theoretical and Experimental Study.
;
_journal_issue 4
_journal_name_full 'Molecules (Basel, Switzerland)'
_journal_page_first 1757
_journal_paper_doi 10.3390/molecules28041757
_journal_volume 28
_journal_year 2023
_chemical_formula_moiety 'C7 H13 B10 O2, C16 H36 N'
_chemical_formula_sum 'C23 H49 B10 N O2'
_chemical_formula_weight 479.73
_space_group_crystal_system monoclinic
_space_group_IT_number 14
_space_group_name_Hall '-P 2yn'
_space_group_name_H-M_alt 'P 1 21/n 1'
_atom_sites_solution_hydrogens geom
_audit_creation_date 2022-11-10
_audit_creation_method
;
Olex2 1.5
(compiled 2022.04.07 svn.rca3783a0 for OlexSys, GUI svn.r6498)
;
_cell_angle_alpha 90
_cell_angle_beta 90.4380(10)
_cell_angle_gamma 90
_cell_formula_units_Z 4
_cell_length_a 10.2162(2)
_cell_length_b 15.0449(3)
_cell_length_c 19.1173(3)
_cell_measurement_reflns_used 8096
_cell_measurement_temperature 100.00
_cell_measurement_theta_max 66.676
_cell_measurement_theta_min 3.739
_cell_volume 2938.28(9)
_computing_cell_refinement 'SAINT v8.37A (Bruker, 2015)'
_computing_data_reduction 'SAINT v8.37A (Bruker, 2015)'
_computing_molecular_graphics 'Olex2 1.5 (Dolomanov et al., 2009)'
_computing_publication_material 'Olex2 1.5 (Dolomanov et al., 2009)'
_computing_structure_refinement 'SHELXL 2018/3 (Sheldrick, 2015)'
_computing_structure_solution 'SHELXT 2014/5 (Sheldrick, 2014)'
_diffrn_ambient_temperature 100.00
_diffrn_measured_fraction_theta_full 0.993
_diffrn_measured_fraction_theta_max 0.993
_diffrn_measurement_device_type 'Bruker D8 Venture'
_diffrn_measurement_method '\f and \w scans'
_diffrn_radiation_type CuK\a
_diffrn_radiation_wavelength 1.54178
_diffrn_reflns_av_R_equivalents 0.0770
_diffrn_reflns_av_unetI/netI 0.0586
_diffrn_reflns_Laue_measured_fraction_full 0.993
_diffrn_reflns_Laue_measured_fraction_max 0.993
_diffrn_reflns_limit_h_max 12
_diffrn_reflns_limit_h_min -12
_diffrn_reflns_limit_k_max 17
_diffrn_reflns_limit_k_min -17
_diffrn_reflns_limit_l_max 22
_diffrn_reflns_limit_l_min -22
_diffrn_reflns_number 26288
_diffrn_reflns_point_group_measured_fraction_full 0.993
_diffrn_reflns_point_group_measured_fraction_max 0.993
_diffrn_reflns_theta_full 66.728
_diffrn_reflns_theta_max 66.728
_diffrn_reflns_theta_min 3.739
_diffrn_source_current 1.1
_diffrn_source_power 0.05500000000000001
_diffrn_source_voltage 50.0
_diffrn_standards_number 0
_exptl_absorpt_coefficient_mu 0.449
_exptl_absorpt_correction_T_max 0.7528
_exptl_absorpt_correction_T_min 0.5156
_exptl_absorpt_correction_type multi-scan
_exptl_absorpt_process_details
;
SADABS-2016/2 (Bruker,2016/2) was used for absorption correction.
wR2(int) was 0.1439 before and 0.0842 after correction.
The Ratio of minimum to maximum transmission is 0.6849.
The \l/2 correction factor is Not present.
;
_exptl_crystal_colour yellow
_exptl_crystal_colour_primary yellow
_exptl_crystal_density_diffrn 1.084
_exptl_crystal_description block
_exptl_crystal_F_000 1040
_exptl_crystal_size_max 0.15
_exptl_crystal_size_mid 0.1
_exptl_crystal_size_min 0.05
_refine_diff_density_max 0.672
_refine_diff_density_min -0.308
_refine_diff_density_rms 0.059
_refine_ls_extinction_method none
_refine_ls_goodness_of_fit_ref 1.086
_refine_ls_hydrogen_treatment constr
_refine_ls_matrix_type full
_refine_ls_number_parameters 329
_refine_ls_number_reflns 5172
_refine_ls_number_restraints 0
_refine_ls_restrained_S_all 1.086
_refine_ls_R_factor_all 0.1295
_refine_ls_R_factor_gt 0.0966
_refine_ls_shift/su_max 0.000
_refine_ls_shift/su_mean 0.000
_refine_ls_structure_factor_coef Fsqd
_refine_ls_weighting_details 'w=1/[\s^2^(Fo^2^)+(0.0750P)^2^+6.0225P] where P=(Fo^2^+2Fc^2^)/3'
_refine_ls_weighting_scheme calc
_refine_ls_wR_factor_gt 0.2187
_refine_ls_wR_factor_ref 0.2385
_reflns_Friedel_coverage 0.000
_reflns_number_gt 3708
_reflns_number_total 5172
_reflns_threshold_expression 'I > 2\s(I)'
_cod_data_source_file B10H8O2CPh.cif
_cod_data_source_block cu_22kub245_0m_a
_cod_database_code 1568609
_shelx_shelxl_version_number 2018/3
_shelx_space_group_comment
;
The symmetry employed for this shelxl refinement is uniquely defined
by the following loop, which should always be used as a source of
symmetry information in preference to the above space-group names.
They are only intended as comments.
;
_shelx_estimated_absorpt_t_max 0.978
_shelx_estimated_absorpt_t_min 0.936
_olex2_refinement_description
;
1. Fixed Uiso
 At 1.2 times of:
  All B(H) groups, All C(H) groups, All C(H,H) groups
 At 1.5 times of:
  All C(H,H,H) groups
2.a Secondary CH2 refined with riding coordinates:
 C8(H8A,H8B), C9(H9A,H9B), C10(H10A,H10B), C12(H12A,H12B), C13(H13A,H13B),
 C14(H14A,H14B), C16(H16A,H16B), C17(H17A,H17B), C18(H18A,H18B), C20(H20A,H20B),
  C21(H21A,H21B), C22(H22A,H22B)
2.b Aromatic/amide H refined with riding coordinates:
 C3(H3), C4(H4), C5(H5), C6(H6), C7(H7)
2.c Idealised Me refined as rotating group:
 C11(H11A,H11B,H11C), C15(H15A,H15B,H15C), C19(H19A,H19B,H19C), C23(H23A,H23B,
 H23C)
2.d Boron cage BH refined with riding coordinates:
 B1(H1), B3(H3A), B4(H4A), B5(H5A), B7(H7A), B8(H8), B9(H9), B10(H10)
;
_olex2_submission_special_instructions 'No special instructions were received'

loop_
_space_group_symop_operation_xyz
'x, y, z'
'-x+1/2, y+1/2, -z+1/2'
'-x, -y, -z'
'x-1/2, -y-1/2, z-1/2'

loop_
_atom_site_label
_atom_site_type_symbol
_atom_site_fract_x
_atom_site_fract_y
_atom_site_fract_z
_atom_site_U_iso_or_equiv
_atom_site_adp_type
_atom_site_occupancy
_atom_site_site_symmetry_order
_atom_site_calc_flag
_atom_site_refinement_flags_posn
_atom_site_refinement_flags_adp
_atom_site_refinement_flags_occupancy
_atom_site_disorder_assembly
_atom_site_disorder_group
O1 O 0.3619(2) 0.18181(16) 0.50253(13) 0.0326(6) Uani 1 1 d . . . . .
O2 O 0.4240(2) 0.21026(16) 0.39346(13) 0.0316(6) Uani 1 1 d . . . . .
C1 C 0.4460(3) 0.1753(2) 0.4539(2) 0.0306(8) Uani 1 1 d . . . . .
C2 C 0.5685(4) 0.1268(2) 0.4669(2) 0.0343(9) Uani 1 1 d . . . . .
C3 C 0.5845(4) 0.0823(2) 0.5306(2) 0.0376(9) Uani 1 1 d . . . . .
H3 H 0.518809 0.085279 0.565396 0.045 Uiso 1 1 calc R U . . .
C4 C 0.6984(4) 0.0336(3) 0.5419(2) 0.0444(11) Uani 1 1 d . . . . .
H4 H 0.709841 0.002035 0.584572 0.053 Uiso 1 1 calc R U . . .
C5 C 0.7939(4) 0.0309(3) 0.4923(3) 0.0490(12) Uani 1 1 d . . . . .
H5 H 0.871297 -0.002565 0.500917 0.059 Uiso 1 1 calc R U . . .
C6 C 0.7793(4) 0.0763(3) 0.4296(3) 0.0478(11) Uani 1 1 d . . . . .
H6 H 0.846777 0.074617 0.395644 0.057 Uiso 1 1 calc R U . . .
C7 C 0.6653(4) 0.1245(3) 0.4166(2) 0.0400(10) Uani 1 1 d . . . . .
H7 H 0.653975 0.155454 0.373636 0.048 Uiso 1 1 calc R U . . .
B1 B 0.0848(5) 0.2044(4) 0.4815(3) 0.0475(12) Uani 1 1 d . . . . .
H1 H 0.031592 0.155942 0.515480 0.057 Uiso 1 1 calc R U . . .
B2 B 0.2413(4) 0.2313(3) 0.4767(2) 0.0298(9) Uani 1 1 d . . . . .
B3 B 0.1511(4) 0.1912(3) 0.4016(2) 0.0348(10) Uani 1 1 d . . . . .
H3A H 0.143125 0.123832 0.377051 0.042 Uiso 1 1 calc R U . . .
B4 B 0.0307(5) 0.2744(3) 0.4155(3) 0.0443(12) Uani 1 1 d . . . . .
H4A H -0.075900 0.275147 0.401480 0.053 Uiso 1 1 calc R U . . .
B5 B 0.1209(5) 0.3141(3) 0.4970(3) 0.0470(12) Uani 1 1 d . . . . .
H5A H 0.088330 0.344550 0.547451 0.056 Uiso 1 1 calc R U . . .
B6 B 0.2950(4) 0.2609(3) 0.3935(2) 0.0299(9) Uani 1 1 d . . . . .
B7 B 0.1471(5) 0.2884(4) 0.3461(3) 0.0437(12) Uani 1 1 d . . . . .
H7A H 0.118312 0.282630 0.289673 0.052 Uiso 1 1 calc R U . . .
B8 B 0.1224(5) 0.3760(3) 0.4150(3) 0.0484(13) Uani 1 1 d . . . . .
H8 H 0.069969 0.441294 0.412732 0.058 Uiso 1 1 calc R U . . .
B9 B 0.2727(4) 0.3471(3) 0.4578(2) 0.0292(9) Uani 1 1 d . . . . .
H9 H 0.343652 0.388098 0.488960 0.035 Uiso 1 1 calc R U . . .
B10 B 0.2626(5) 0.3652(3) 0.3694(3) 0.0452(12) Uani 1 1 d . . . . .
H10 H 0.316465 0.413190 0.335237 0.054 Uiso 1 1 calc R U . . .
N1 N 0.7464(3) 0.3316(2) 0.63038(16) 0.0330(7) Uani 1 1 d . . . . .
C8 C 0.7574(4) 0.3908(3) 0.5657(2) 0.0352(9) Uani 1 1 d . . . . .
H8A H 0.714376 0.448177 0.576095 0.042 Uiso 1 1 calc R U . . .
H8B H 0.851335 0.403267 0.557882 0.042 Uiso 1 1 calc R U . . .
C9 C 0.6999(4) 0.3551(3) 0.4986(2) 0.0357(9) Uani 1 1 d . . . . .
H9A H 0.605744 0.342377 0.505154 0.043 Uiso 1 1 calc R U . . .
H9B H 0.744093 0.298714 0.486193 0.043 Uiso 1 1 calc R U . . .
C10 C 0.7163(4) 0.4215(3) 0.4397(2) 0.0394(9) Uani 1 1 d . . . . .
H10A H 0.673813 0.478057 0.453185 0.047 Uiso 1 1 calc R U . . .
H10B H 0.810759 0.433542 0.433513 0.047 Uiso 1 1 calc R U . . .
C11 C 0.6593(4) 0.3910(3) 0.3709(2) 0.0415(10) Uani 1 1 d . . . . .
H11A H 0.668051 0.438396 0.336148 0.062 Uiso 1 1 calc R U . . .
H11B H 0.566475 0.376600 0.376917 0.062 Uiso 1 1 calc R U . . .
H11C H 0.706223 0.337992 0.354960 0.062 Uiso 1 1 calc R U . . .
C12 C 0.8330(4) 0.2507(3) 0.6199(2) 0.0413(10) Uani 1 1 d . . . . .
H12A H 0.802398 0.218778 0.577545 0.050 Uiso 1 1 calc R U . . .
H12B H 0.923384 0.271339 0.610958 0.050 Uiso 1 1 calc R U . . .
C13 C 0.8367(5) 0.1857(3) 0.6804(2) 0.0527(12) Uani 1 1 d . . . . .
H13A H 0.750741 0.155685 0.683952 0.063 Uiso 1 1 calc R U . . .
H13B H 0.852536 0.218566 0.724489 0.063 Uiso 1 1 calc R U . . .
C14 C 0.9448(5) 0.1152(3) 0.6709(3) 0.0537(12) Uani 1 1 d . . . . .
H14A H 0.930007 0.066687 0.704853 0.064 Uiso 1 1 calc R U . . .
H14B H 0.936066 0.089547 0.623383 0.064 Uiso 1 1 calc R U . . .
C15 C 1.0791(6) 0.1479(4) 0.6799(3) 0.0731(16) Uani 1 1 d . . . . .
H15A H 1.098993 0.190703 0.642878 0.110 Uiso 1 1 calc R U . . .
H15B H 1.140303 0.097827 0.677367 0.110 Uiso 1 1 calc R U . . .
H15C H 1.087870 0.176907 0.725623 0.110 Uiso 1 1 calc R U . . .
C16 C 0.7864(4) 0.3840(3) 0.6946(2) 0.0393(9) Uani 1 1 d . . . . .
H16A H 0.765110 0.348050 0.736375 0.047 Uiso 1 1 calc R U . . .
H16B H 0.732036 0.438408 0.696394 0.047 Uiso 1 1 calc R U . . .
C17 C 0.9290(4) 0.4116(3) 0.7002(2) 0.0428(10) Uani 1 1 d . . . . .
H17A H 0.984214 0.358533 0.708489 0.051 Uiso 1 1 calc R U . . .
H17B H 0.956702 0.439380 0.655751 0.051 Uiso 1 1 calc R U . . .
C18 C 0.9474(4) 0.4767(3) 0.7595(2) 0.0463(11) Uani 1 1 d . . . . .
H18A H 0.880665 0.524149 0.755079 0.056 Uiso 1 1 calc R U . . .
H18B H 0.932342 0.445504 0.804269 0.056 Uiso 1 1 calc R U . . .
C19 C 1.0812(5) 0.5190(3) 0.7617(3) 0.0610(14) Uani 1 1 d . . . . .
H19A H 1.095530 0.552449 0.718458 0.091 Uiso 1 1 calc R U . . .
H19B H 1.148093 0.472597 0.766312 0.091 Uiso 1 1 calc R U . . .
H19C H 1.087067 0.559381 0.801835 0.091 Uiso 1 1 calc R U . . .
C20 C 0.6038(4) 0.3016(3) 0.6401(2) 0.0405(10) Uani 1 1 d . . . . .
H20A H 0.580780 0.260209 0.601725 0.049 Uiso 1 1 calc R U . . .
H20B H 0.598209 0.268017 0.684527 0.049 Uiso 1 1 calc R U . . .
C21 C 0.5022(4) 0.3753(3) 0.6415(2) 0.0465(11) Uani 1 1 d . . . . .
H21A H 0.499654 0.405234 0.595393 0.056 Uiso 1 1 calc R U . . .
H21B H 0.528017 0.420034 0.677048 0.056 Uiso 1 1 calc R U . . .
C22 C 0.3664(5) 0.3400(4) 0.6584(3) 0.0581(13) Uani 1 1 d . . . . .
H22A H 0.300871 0.385830 0.645739 0.070 Uiso 1 1 calc R U . . .
H22B H 0.348991 0.287077 0.629030 0.070 Uiso 1 1 calc R U . . .
C23 C 0.3486(6) 0.3155(5) 0.7324(3) 0.0830(19) Uani 1 1 d . . . . .
H23A H 0.256117 0.302129 0.740681 0.125 Uiso 1 1 calc R U . . .
H23B H 0.375965 0.365134 0.762322 0.125 Uiso 1 1 calc R U . . .
H23C H 0.401775 0.263069 0.743308 0.125 Uiso 1 1 calc R U . . .

loop_
_atom_site_aniso_label
_atom_site_aniso_U_11
_atom_site_aniso_U_22
_atom_site_aniso_U_33
_atom_site_aniso_U_23
_atom_site_aniso_U_13
_atom_site_aniso_U_12
O1 0.0342(14) 0.0277(13) 0.0357(14) -0.0009(11) -0.0088(12) 0.0044(11)
O2 0.0298(13) 0.0271(13) 0.0379(15) -0.0021(11) -0.0020(11) 0.0025(10)
C1 0.0297(19) 0.0219(18) 0.040(2) -0.0041(16) -0.0072(17) -0.0028(14)
C2 0.033(2) 0.0184(18) 0.051(2) -0.0056(16) -0.0120(18) -0.0020(15)
C3 0.035(2) 0.0245(19) 0.053(3) -0.0026(17) -0.0110(18) -0.0032(16)
C4 0.042(2) 0.028(2) 0.063(3) 0.0042(19) -0.016(2) -0.0005(17)
C5 0.037(2) 0.031(2) 0.078(3) -0.004(2) -0.019(2) 0.0038(17)
C6 0.034(2) 0.041(2) 0.068(3) -0.008(2) -0.006(2) 0.0033(18)
C7 0.034(2) 0.031(2) 0.055(3) -0.0064(18) -0.0070(19) 0.0017(16)
B1 0.043(3) 0.059(3) 0.040(3) -0.005(2) -0.001(2) -0.013(2)
B2 0.028(2) 0.028(2) 0.033(2) 0.0024(17) -0.0060(18) 0.0024(16)
B3 0.031(2) 0.031(2) 0.042(3) -0.0083(19) -0.0100(19) -0.0015(18)
B4 0.030(2) 0.036(3) 0.066(3) -0.017(2) -0.011(2) 0.0030(19)
B5 0.043(3) 0.040(3) 0.058(3) -0.002(2) 0.010(2) 0.008(2)
B6 0.029(2) 0.028(2) 0.033(2) -0.0054(17) -0.0039(18) 0.0044(17)
B7 0.039(3) 0.057(3) 0.035(3) 0.003(2) -0.011(2) -0.006(2)
B8 0.043(3) 0.026(2) 0.075(4) 0.000(2) -0.025(3) -0.003(2)
B9 0.031(2) 0.023(2) 0.033(2) -0.0065(17) -0.0039(18) 0.0033(16)
B10 0.064(3) 0.033(2) 0.039(3) -0.002(2) -0.014(2) 0.005(2)
N1 0.0354(17) 0.0286(16) 0.0350(17) 0.0005(13) 0.0000(14) 0.0009(13)
C8 0.034(2) 0.032(2) 0.040(2) -0.0016(17) -0.0023(17) -0.0013(16)
C9 0.033(2) 0.033(2) 0.041(2) -0.0034(17) 0.0000(17) 0.0005(16)
C10 0.039(2) 0.037(2) 0.042(2) -0.0041(18) -0.0061(18) 0.0011(17)
C11 0.038(2) 0.045(2) 0.042(2) 0.0005(19) -0.0069(18) -0.0012(18)
C12 0.042(2) 0.030(2) 0.052(3) -0.0013(18) 0.0022(19) 0.0036(17)
C13 0.062(3) 0.043(3) 0.053(3) 0.009(2) 0.003(2) 0.010(2)
C14 0.065(3) 0.042(3) 0.054(3) 0.004(2) -0.008(2) 0.014(2)
C15 0.090(4) 0.070(4) 0.059(3) 0.000(3) -0.025(3) 0.012(3)
C16 0.041(2) 0.038(2) 0.039(2) -0.0041(18) -0.0079(18) 0.0036(18)
C17 0.040(2) 0.041(2) 0.047(3) 0.0092(19) -0.0100(19) -0.0011(18)
C18 0.048(3) 0.045(2) 0.045(2) 0.005(2) -0.011(2) -0.005(2)
C19 0.061(3) 0.063(3) 0.059(3) 0.013(2) -0.013(2) -0.020(2)
C20 0.042(2) 0.041(2) 0.038(2) 0.0001(18) -0.0022(18) -0.0062(18)
C21 0.037(2) 0.053(3) 0.050(3) -0.010(2) 0.0029(19) 0.0019(19)
C22 0.050(3) 0.069(3) 0.055(3) -0.005(3) -0.001(2) -0.001(2)
C23 0.062(3) 0.119(5) 0.069(4) 0.029(4) 0.001(3) 0.018(3)

loop_
_atom_type_symbol
_atom_type_description
_atom_type_scat_dispersion_real
_atom_type_scat_dispersion_imag
_atom_type_scat_source
C C 0.0181 0.0091 'International Tables Vol C Tables 4.2.6.8 and 6.1.1.4'
H H 0.0000 0.0000 'International Tables Vol C Tables 4.2.6.8 and 6.1.1.4'
B B 0.0090 0.0039 'International Tables Vol C Tables 4.2.6.8 and 6.1.1.4'
N N 0.0311 0.0180 'International Tables Vol C Tables 4.2.6.8 and 6.1.1.4'
O O 0.0492 0.0322 'International Tables Vol C Tables 4.2.6.8 and 6.1.1.4'

loop_
_geom_angle_atom_site_label_1
_geom_angle_atom_site_label_2
_geom_angle_atom_site_label_3
_geom_angle
_geom_angle_site_symmetry_1
_geom_angle_site_symmetry_3
_geom_angle_publ_flag
C1 O1 B2 110.6(3) . . ?
C1 O2 B6 110.4(3) . . ?
O1 C1 O2 120.6(3) . . ?
O1 C1 C2 119.6(3) . . ?
O2 C1 C2 119.8(3) . . ?
C3 C2 C1 118.6(4) . . ?
C7 C2 C1 120.5(4) . . ?
C7 C2 C3 120.9(4) . . ?
C2 C3 H3 120.6 . . ?
C4 C3 C2 118.7(4) . . ?
C4 C3 H3 120.6 . . ?
C3 C4 H4 119.7 . . ?
C5 C4 C3 120.6(4) . . ?
C5 C4 H4 119.7 . . ?
C4 C5 H5 119.6 . . ?
C4 C5 C6 120.8(4) . . ?
C6 C5 H5 119.6 . . ?
C5 C6 H6 120.2 . . ?
C5 C6 C7 119.6(4) . . ?
C7 C6 H6 120.2 . . ?
C2 C7 C6 119.3(4) . . ?
C2 C7 H7 120.3 . . ?
C6 C7 H7 120.3 . . ?
B2 B1 H1 131.7 . . ?
B2 B1 B3 65.4(3) . . ?
B2 B1 B4 96.6(3) . . ?
B2 B1 B5 64.3(3) . . ?
B3 B1 H1 130.5 . . ?
B3 B1 B4 62.6(3) . . ?
B3 B1 B5 100.5(4) . . ?
B4 B1 H1 131.8 . . ?
B5 B1 H1 129.0 . . ?
B5 B1 B4 66.9(3) . . ?
O1 B2 B1 130.1(3) . . ?
O1 B2 B3 120.2(3) . . ?
O1 B2 B5 145.7(3) . . ?
O1 B2 B6 99.3(3) . . ?
O1 B2 B9 113.1(3) . . ?
B1 B2 B3 58.2(3) . . ?
B1 B2 B5 59.5(3) . . ?
B1 B2 B6 115.1(3) . . ?
B1 B2 B9 114.8(3) . . ?
B3 B2 B9 104.6(3) . . ?
B5 B2 B3 93.3(3) . . ?
B5 B2 B9 59.9(2) . . ?
B6 B2 B3 61.4(2) . . ?
B6 B2 B5 104.0(3) . . ?
B6 B2 B9 60.9(2) . . ?
B1 B3 B2 56.4(3) . . ?
B1 B3 H3A 117.2 . . ?
B1 B3 B4 59.9(3) . . ?
B1 B3 B6 110.0(3) . . ?
B1 B3 B7 115.4(4) . . ?
B2 B3 H3A 132.2 . . ?
B2 B3 B6 57.7(2) . . ?
B2 B3 B7 101.9(3) . . ?
B4 B3 B2 89.8(3) . . ?
B4 B3 H3A 130.7 . . ?
B4 B3 B6 99.7(3) . . ?
B4 B3 B7 60.3(3) . . ?
B6 B3 H3A 122.9 . . ?
B7 B3 H3A 119.0 . . ?
B7 B3 B6 59.8(2) . . ?
B1 B4 B3 57.5(3) . . ?
B1 B4 H4A 119.0 . . ?
B1 B4 B5 56.2(3) . . ?
B1 B4 B7 113.6(3) . . ?
B1 B4 B8 111.0(3) . . ?
B3 B4 H4A 130.2 . . ?
B3 B4 B5 90.7(3) . . ?
B3 B4 B7 60.7(3) . . ?
B3 B4 B8 103.8(3) . . ?
B5 B4 H4A 131.1 . . ?
B7 B4 H4A 118.0 . . ?
B7 B4 B5 104.4(3) . . ?
B8 B4 H4A 119.8 . . ?
B8 B4 B5 59.1(3) . . ?
B8 B4 B7 63.2(3) . . ?
B1 B5 B2 56.1(3) . . ?
B1 B5 B4 56.9(3) . . ?
B1 B5 H5A 118.5 . . ?
B1 B5 B8 110.2(4) . . ?
B1 B5 B9 112.2(3) . . ?
B2 B5 B4 86.2(3) . . ?
B2 B5 H5A 132.7 . . ?
B2 B5 B8 99.1(3) . . ?
B2 B5 B9 60.4(2) . . ?
B4 B5 H5A 133.6 . . ?
B8 B5 B4 57.5(3) . . ?
B8 B5 H5A 122.4 . . ?
B9 B5 B4 99.1(3) . . ?
B9 B5 H5A 120.6 . . ?
B9 B5 B8 59.1(3) . . ?
O2 B6 B2 98.7(3) . . ?
O2 B6 B3 114.4(3) . . ?
O2 B6 B7 146.8(3) . . ?
O2 B6 B9 118.3(3) . . ?
O2 B6 B10 129.8(4) . . ?
B2 B6 B3 60.9(2) . . ?
B2 B6 B7 104.3(3) . . ?
B2 B6 B9 61.3(2) . . ?
B7 B6 B3 59.9(2) . . ?
B9 B6 B3 104.5(3) . . ?
B9 B6 B7 93.8(3) . . ?
B10 B6 B2 115.4(3) . . ?
B10 B6 B3 114.1(3) . . ?
B10 B6 B7 58.8(3) . . ?
B10 B6 B9 59.0(3) . . ?
B3 B7 H7A 120.6 . . ?
B3 B7 B8 99.1(3) . . ?
B4 B7 B3 59.0(3) . . ?
B4 B7 B6 99.2(3) . . ?
B4 B7 H7A 122.1 . . ?
B4 B7 B8 58.2(3) . . ?
B6 B7 B3 60.3(2) . . ?
B6 B7 H7A 132.7 . . ?
B6 B7 B8 85.7(3) . . ?
B8 B7 H7A 133.9 . . ?
B10 B7 B3 112.5(3) . . ?
B10 B7 B4 110.3(4) . . ?
B10 B7 B6 56.6(2) . . ?
B10 B7 H7A 118.5 . . ?
B10 B7 B8 56.0(3) . . ?
B4 B8 B5 63.4(3) . . ?
B4 B8 B7 58.6(3) . . ?
B4 B8 H8 119.9 . . ?
B5 B8 B7 104.2(3) . . ?
B5 B8 H8 118.3 . . ?
B7 B8 H8 130.9 . . ?
B9 B8 B4 103.7(3) . . ?
B9 B8 B5 59.7(3) . . ?
B9 B8 B7 91.8(3) . . ?
B9 B8 H8 129.8 . . ?
B10 B8 B4 111.4(4) . . ?
B10 B8 B5 114.1(3) . . ?
B10 B8 B7 56.9(3) . . ?
B10 B8 H8 118.1 . . ?
B10 B8 B9 59.0(3) . . ?
B2 B9 H9 122.6 . . ?
B5 B9 B2 59.7(2) . . ?
B5 B9 B6 101.5(3) . . ?
B5 B9 H9 119.1 . . ?
B6 B9 B2 57.8(2) . . ?
B6 B9 H9 132.4 . . ?
B8 B9 B2 99.9(3) . . ?
B8 B9 B5 61.1(3) . . ?
B8 B9 B6 88.6(3) . . ?
B8 B9 H9 131.3 . . ?
B10 B9 B2 109.9(3) . . ?
B10 B9 B5 114.2(3) . . ?
B10 B9 B6 56.6(2) . . ?
B10 B9 B8 57.7(3) . . ?
B10 B9 H9 118.1 . . ?
B6 B10 B7 64.6(3) . . ?
B6 B10 B8 96.6(4) . . ?
B6 B10 B9 64.4(3) . . ?
B6 B10 H10 132.1 . . ?
B7 B10 B9 100.6(4) . . ?
B7 B10 H10 128.8 . . ?
B8 B10 B7 67.2(3) . . ?
B8 B10 B9 63.3(3) . . ?
B8 B10 H10 131.3 . . ?
B9 B10 H10 130.6 . . ?
C8 N1 C20 110.2(3) . . ?
C12 N1 C8 108.3(3) . . ?
C12 N1 C20 109.5(3) . . ?
C16 N1 C8 109.4(3) . . ?
C16 N1 C12 111.8(3) . . ?
C16 N1 C20 107.7(3) . . ?
N1 C8 H8A 108.1 . . ?
N1 C8 H8B 108.1 . . ?
H8A C8 H8B 107.3 . . ?
C9 C8 N1 116.8(3) . . ?
C9 C8 H8A 108.1 . . ?
C9 C8 H8B 108.1 . . ?
C8 C9 H9A 109.5 . . ?
C8 C9 H9B 109.5 . . ?
C8 C9 C10 110.7(3) . . ?
H9A C9 H9B 108.1 . . ?
C10 C9 H9A 109.5 . . ?
C10 C9 H9B 109.5 . . ?
C9 C10 H10A 108.8 . . ?
C9 C10 H10B 108.8 . . ?
H10A C10 H10B 107.7 . . ?
C11 C10 C9 113.8(3) . . ?
C11 C10 H10A 108.8 . . ?
C11 C10 H10B 108.8 . . ?
C10 C11 H11A 109.5 . . ?
C10 C11 H11B 109.5 . . ?
C10 C11 H11C 109.5 . . ?
H11A C11 H11B 109.5 . . ?
H11A C11 H11C 109.5 . . ?
H11B C11 H11C 109.5 . . ?
N1 C12 H12A 108.4 . . ?
N1 C12 H12B 108.4 . . ?
H12A C12 H12B 107.5 . . ?
C13 C12 N1 115.3(3) . . ?
C13 C12 H12A 108.4 . . ?
C13 C12 H12B 108.4 . . ?
C12 C13 H13A 109.3 . . ?
C12 C13 H13B 109.3 . . ?
C12 C13 C14 111.5(4) . . ?
H13A C13 H13B 108.0 . . ?
C14 C13 H13A 109.3 . . ?
C14 C13 H13B 109.3 . . ?
C13 C14 H14A 108.5 . . ?
C13 C14 H14B 108.5 . . ?
H14A C14 H14B 107.5 . . ?
C15 C14 C13 115.2(4) . . ?
C15 C14 H14A 108.5 . . ?
C15 C14 H14B 108.5 . . ?
C14 C15 H15A 109.5 . . ?
C14 C15 H15B 109.5 . . ?
C14 C15 H15C 109.5 . . ?
H15A C15 H15B 109.5 . . ?
H15A C15 H15C 109.5 . . ?
H15B C15 H15C 109.5 . . ?
N1 C16 H16A 108.1 . . ?
N1 C16 H16B 108.1 . . ?
N1 C16 C17 116.9(3) . . ?
H16A C16 H16B 107.3 . . ?
C17 C16 H16A 108.1 . . ?
C17 C16 H16B 108.1 . . ?
C16 C17 H17A 109.6 . . ?
C16 C17 H17B 109.6 . . ?
H17A C17 H17B 108.1 . . ?
C18 C17 C16 110.2(4) . . ?
C18 C17 H17A 109.6 . . ?
C18 C17 H17B 109.6 . . ?
C17 C18 H18A 108.8 . . ?
C17 C18 H18B 108.8 . . ?
H18A C18 H18B 107.7 . . ?
C19 C18 C17 113.8(4) . . ?
C19 C18 H18A 108.8 . . ?
C19 C18 H18B 108.8 . . ?
C18 C19 H19A 109.5 . . ?
C18 C19 H19B 109.5 . . ?
C18 C19 H19C 109.5 . . ?
H19A C19 H19B 109.5 . . ?
H19A C19 H19C 109.5 . . ?
H19B C19 H19C 109.5 . . ?
N1 C20 H20A 108.3 . . ?
N1 C20 H20B 108.3 . . ?
H20A C20 H20B 107.4 . . ?
C21 C20 N1 115.8(3) . . ?
C21 C20 H20A 108.3 . . ?
C21 C20 H20B 108.3 . . ?
C20 C21 H21A 109.2 . . ?
C20 C21 H21B 109.2 . . ?
C20 C21 C22 111.9(4) . . ?
H21A C21 H21B 107.9 . . ?
C22 C21 H21A 109.2 . . ?
C22 C21 H21B 109.2 . . ?
C21 C22 H22A 108.7 . . ?
C21 C22 H22B 108.7 . . ?
H22A C22 H22B 107.6 . . ?
C23 C22 C21 114.2(4) . . ?
C23 C22 H22A 108.7 . . ?
C23 C22 H22B 108.7 . . ?
C22 C23 H23A 109.5 . . ?
C22 C23 H23B 109.5 . . ?
C22 C23 H23C 109.5 . . ?
H23A C23 H23B 109.5 . . ?
H23A C23 H23C 109.5 . . ?
H23B C23 H23C 109.5 . . ?

loop_
_geom_bond_atom_site_label_1
_geom_bond_atom_site_label_2
_geom_bond_distance
_geom_bond_site_symmetry_2
_geom_bond_publ_flag
O1 C1 1.274(4) . ?
O1 B2 1.519(5) . ?
O2 C1 1.289(4) . ?
O2 B6 1.522(5) . ?
C1 C2 1.468(5) . ?
C2 C3 1.398(5) . ?
C2 C7 1.385(6) . ?
C3 H3 0.9500 . ?
C3 C4 1.390(5) . ?
C4 H4 0.9500 . ?
C4 C5 1.367(6) . ?
C5 H5 0.9500 . ?
C5 C6 1.388(6) . ?
C6 H6 0.9500 . ?
C6 C7 1.393(6) . ?
C7 H7 0.9500 . ?
B1 H1 1.1200 . ?
B1 B2 1.653(6) . ?
B1 B3 1.687(7) . ?
B1 B4 1.730(7) . ?
B1 B5 1.717(7) . ?
B2 B3 1.804(6) . ?
B2 B5 1.795(6) . ?
B2 B6 1.745(6) . ?
B2 B9 1.809(6) . ?
B3 H3A 1.1200 . ?
B3 B4 1.775(6) . ?
B3 B6 1.813(6) . ?
B3 B7 1.806(7) . ?
B4 H4A 1.1200 . ?
B4 B5 1.901(7) . ?
B4 B7 1.799(7) . ?
B4 B8 1.793(7) . ?
B5 H5A 1.1200 . ?
B5 B8 1.824(8) . ?
B5 B9 1.799(7) . ?
B6 B7 1.804(6) . ?
B6 B9 1.802(6) . ?
B6 B10 1.669(6) . ?
B7 H7A 1.1200 . ?
B7 B8 1.881(7) . ?
B7 B10 1.709(7) . ?
B8 H8 1.1200 . ?
B8 B9 1.787(6) . ?
B8 B10 1.691(8) . ?
B9 H9 1.1200 . ?
B9 B10 1.714(6) . ?
B10 H10 1.1200 . ?
N1 C8 1.528(5) . ?
N1 C12 1.519(5) . ?
N1 C16 1.513(5) . ?
N1 C20 1.539(5) . ?
C8 H8A 0.9900 . ?
C8 H8B 0.9900 . ?
C8 C9 1.506(5) . ?
C9 H9A 0.9900 . ?
C9 H9B 0.9900 . ?
C9 C10 1.516(5) . ?
C10 H10A 0.9900 . ?
C10 H10B 0.9900 . ?
C10 C11 1.506(5) . ?
C11 H11A 0.9800 . ?
C11 H11B 0.9800 . ?
C11 H11C 0.9800 . ?
C12 H12A 0.9900 . ?
C12 H12B 0.9900 . ?
C12 C13 1.515(6) . ?
C13 H13A 0.9900 . ?
C13 H13B 0.9900 . ?
C13 C14 1.543(6) . ?
C14 H14A 0.9900 . ?
C14 H14B 0.9900 . ?
C14 C15 1.467(7) . ?
C15 H15A 0.9800 . ?
C15 H15B 0.9800 . ?
C15 H15C 0.9800 . ?
C16 H16A 0.9900 . ?
C16 H16B 0.9900 . ?
C16 C17 1.517(5) . ?
C17 H17A 0.9900 . ?
C17 H17B 0.9900 . ?
C17 C18 1.509(6) . ?
C18 H18A 0.9900 . ?
C18 H18B 0.9900 . ?
C18 C19 1.508(6) . ?
C19 H19A 0.9800 . ?
C19 H19B 0.9800 . ?
C19 H19C 0.9800 . ?
C20 H20A 0.9900 . ?
C20 H20B 0.9900 . ?
C20 C21 1.519(6) . ?
C21 H21A 0.9900 . ?
C21 H21B 0.9900 . ?
C21 C22 1.523(6) . ?
C22 H22A 0.9900 . ?
C22 H22B 0.9900 . ?
C22 C23 1.474(7) . ?
C23 H23A 0.9800 . ?
C23 H23B 0.9800 . ?
C23 H23C 0.9800 . ?

loop_
_geom_torsion_atom_site_label_1
_geom_torsion_atom_site_label_2
_geom_torsion_atom_site_label_3
_geom_torsion_atom_site_label_4
_geom_torsion
_geom_torsion_site_symmetry_1
_geom_torsion_site_symmetry_2
_geom_torsion_site_symmetry_3
_geom_torsion_site_symmetry_4
_geom_torsion_publ_flag
O1 C1 C2 C3 5.5(5) . . . . ?
O1 C1 C2 C7 -175.2(3) . . . . ?
O1 B2 B3 B1 121.1(4) . . . . ?
O1 B2 B3 B4 174.3(3) . . . . ?
O1 B2 B3 B6 -84.0(4) . . . . ?
O1 B2 B3 B7 -126.1(4) . . . . ?
O1 B2 B5 B1 -117.7(6) . . . . ?
O1 B2 B5 B4 -169.8(6) . . . . ?
O1 B2 B5 B8 134.0(6) . . . . ?
O1 B2 B5 B9 87.5(6) . . . . ?
O1 B2 B6 O2 6.2(3) . . . . ?
O1 B2 B6 B3 119.4(3) . . . . ?
O1 B2 B6 B7 162.1(3) . . . . ?
O1 B2 B6 B9 -111.4(3) . . . . ?
O1 B2 B6 B10 -136.0(3) . . . . ?
O1 B2 B9 B5 -142.2(4) . . . . ?
O1 B2 B9 B6 87.9(3) . . . . ?
O1 B2 B9 B8 169.9(3) . . . . ?
O1 B2 B9 B10 110.8(4) . . . . ?
O2 C1 C2 C3 -174.0(3) . . . . ?
O2 C1 C2 C7 5.3(5) . . . . ?
O2 B6 B7 B3 89.2(6) . . . . ?
O2 B6 B7 B4 135.4(6) . . . . ?
O2 B6 B7 B8 -167.7(6) . . . . ?
O2 B6 B7 B10 -116.2(7) . . . . ?
O2 B6 B9 B2 -84.3(3) . . . . ?
O2 B6 B9 B5 -126.8(3) . . . . ?
O2 B6 B9 B8 173.0(3) . . . . ?
O2 B6 B9 B10 121.7(4) . . . . ?
O2 B6 B10 B7 140.2(4) . . . . ?
O2 B6 B10 B8 -158.9(4) . . . . ?
O2 B6 B10 B9 -102.7(4) . . . . ?
C1 O1 B2 B1 129.3(4) . . . . ?
C1 O1 B2 B3 57.1(4) . . . . ?
C1 O1 B2 B5 -137.4(6) . . . . ?
C1 O1 B2 B6 -5.1(3) . . . . ?
C1 O1 B2 B9 -67.4(4) . . . . ?
C1 O2 B6 B2 -6.0(3) . . . . ?
C1 O2 B6 B3 -67.9(4) . . . . ?
C1 O2 B6 B7 -139.7(6) . . . . ?
C1 O2 B6 B9 56.0(4) . . . . ?
C1 O2 B6 B10 127.9(4) . . . . ?
C1 C2 C3 C4 177.7(3) . . . . ?
C1 C2 C7 C6 -178.6(3) . . . . ?
C2 C3 C4 C5 1.3(6) . . . . ?
C3 C2 C7 C6 0.7(5) . . . . ?
C3 C4 C5 C6 -0.1(6) . . . . ?
C4 C5 C6 C7 -0.8(6) . . . . ?
C5 C6 C7 C2 0.5(6) . . . . ?
C7 C2 C3 C4 -1.6(5) . . . . ?
B1 B2 B3 B4 53.2(3) . . . . ?
B1 B2 B3 B6 154.9(4) . . . . ?
B1 B2 B3 B7 112.7(4) . . . . ?
B1 B2 B5 B4 -52.1(3) . . . . ?
B1 B2 B5 B8 -108.3(4) . . . . ?
B1 B2 B5 B9 -154.8(4) . . . . ?
B1 B2 B6 O2 -136.7(3) . . . . ?
B1 B2 B6 B3 -23.5(3) . . . . ?
B1 B2 B6 B7 19.2(4) . . . . ?
B1 B2 B6 B9 105.7(4) . . . . ?
B1 B2 B6 B10 81.1(4) . . . . ?
B1 B2 B9 B5 23.9(3) . . . . ?
B1 B2 B9 B6 -106.1(4) . . . . ?
B1 B2 B9 B8 -24.1(4) . . . . ?
B1 B2 B9 B10 -83.2(4) . . . . ?
B1 B3 B4 B5 48.1(3) . . . . ?
B1 B3 B4 B7 154.3(3) . . . . ?
B1 B3 B4 B8 106.4(4) . . . . ?
B1 B3 B6 O2 108.5(4) . . . . ?
B1 B3 B6 B2 22.1(3) . . . . ?
B1 B3 B6 B7 -108.5(4) . . . . ?
B1 B3 B6 B9 -22.5(4) . . . . ?
B1 B3 B6 B10 -84.7(4) . . . . ?
B1 B3 B7 B4 -24.5(3) . . . . ?
B1 B3 B7 B6 99.3(4) . . . . ?
B1 B3 B7 B8 19.5(4) . . . . ?
B1 B3 B7 B10 76.4(5) . . . . ?
B1 B4 B7 B3 23.5(3) . . . . ?
B1 B4 B7 B6 -23.5(4) . . . . ?
B1 B4 B7 B8 -102.6(4) . . . . ?
B1 B4 B7 B10 -81.2(4) . . . . ?
B1 B4 B8 B5 -22.3(4) . . . . ?
B1 B4 B8 B7 106.6(4) . . . . ?
B1 B4 B8 B9 23.0(5) . . . . ?
B1 B4 B8 B10 84.7(5) . . . . ?
B1 B5 B8 B4 22.4(3) . . . . ?
B1 B5 B8 B7 -20.9(4) . . . . ?
B1 B5 B8 B9 -104.5(4) . . . . ?
B1 B5 B8 B10 -80.6(4) . . . . ?
B1 B5 B9 B2 -22.4(3) . . . . ?
B1 B5 B9 B6 19.0(4) . . . . ?
B1 B5 B9 B8 100.9(4) . . . . ?
B1 B5 B9 B10 77.4(4) . . . . ?
B2 O1 C1 O2 1.7(4) . . . . ?
B2 O1 C1 C2 -177.8(3) . . . . ?
B2 B1 B3 B4 -112.3(3) . . . . ?
B2 B1 B3 B6 -22.4(3) . . . . ?
B2 B1 B3 B7 -87.6(3) . . . . ?
B2 B1 B4 B3 57.9(3) . . . . ?
B2 B1 B4 B5 -58.5(3) . . . . ?
B2 B1 B4 B7 33.5(4) . . . . ?
B2 B1 B4 B8 -35.4(4) . . . . ?
B2 B1 B5 B4 110.0(3) . . . . ?
B2 B1 B5 B8 87.5(4) . . . . ?
B2 B1 B5 B9 23.6(3) . . . . ?
B2 B3 B4 B1 -50.4(3) . . . . ?
B2 B3 B4 B5 -2.3(3) . . . . ?
B2 B3 B4 B7 103.9(3) . . . . ?
B2 B3 B4 B8 56.0(4) . . . . ?
B2 B3 B6 O2 86.4(3) . . . . ?
B2 B3 B6 B7 -130.6(3) . . . . ?
B2 B3 B6 B9 -44.6(3) . . . . ?
B2 B3 B6 B10 -106.8(4) . . . . ?
B2 B3 B7 B4 -82.8(3) . . . . ?
B2 B3 B7 B6 41.0(3) . . . . ?
B2 B3 B7 B8 -38.7(3) . . . . ?
B2 B3 B7 B10 18.1(4) . . . . ?
B2 B5 B8 B4 79.5(3) . . . . ?
B2 B5 B8 B7 36.3(4) . . . . ?
B2 B5 B8 B9 -47.3(3) . . . . ?
B2 B5 B8 B10 -23.5(4) . . . . ?
B2 B5 B9 B6 41.5(3) . . . . ?
B2 B5 B9 B8 123.4(3) . . . . ?
B2 B5 B9 B10 99.8(3) . . . . ?
B2 B6 B7 B3 -43.2(3) . . . . ?
B2 B6 B7 B4 2.9(4) . . . . ?
B2 B6 B7 B8 59.8(3) . . . . ?
B2 B6 B7 B10 111.3(4) . . . . ?
B2 B6 B9 B5 -42.5(3) . . . . ?
B2 B6 B9 B8 -102.7(3) . . . . ?
B2 B6 B9 B10 -154.0(4) . . . . ?
B2 B6 B10 B7 -91.9(4) . . . . ?
B2 B6 B10 B8 -31.0(4) . . . . ?
B2 B6 B10 B9 25.2(3) . . . . ?
B2 B9 B10 B6 -23.2(3) . . . . ?
B2 B9 B10 B7 31.7(4) . . . . ?
B2 B9 B10 B8 89.3(3) . . . . ?
B3 B1 B2 O1 -104.5(4) . . . . ?
B3 B1 B2 B5 116.3(4) . . . . ?
B3 B1 B2 B6 24.3(3) . . . . ?
B3 B1 B2 B9 92.3(3) . . . . ?
B3 B1 B4 B5 -116.4(3) . . . . ?
B3 B1 B4 B7 -24.4(3) . . . . ?
B3 B1 B4 B8 -93.3(4) . . . . ?
B3 B1 B5 B2 -56.0(3) . . . . ?
B3 B1 B5 B4 54.0(3) . . . . ?
B3 B1 B5 B8 31.4(4) . . . . ?
B3 B1 B5 B9 -32.4(5) . . . . ?
B3 B2 B5 B1 49.8(3) . . . . ?
B3 B2 B5 B4 -2.3(3) . . . . ?
B3 B2 B5 B8 -58.5(3) . . . . ?
B3 B2 B5 B9 -105.0(3) . . . . ?
B3 B2 B6 O2 -113.2(3) . . . . ?
B3 B2 B6 B7 42.7(3) . . . . ?
B3 B2 B6 B9 129.2(3) . . . . ?
B3 B2 B6 B10 104.6(4) . . . . ?
B3 B2 B9 B5 85.2(3) . . . . ?
B3 B2 B9 B6 -44.7(3) . . . . ?
B3 B2 B9 B8 37.3(4) . . . . ?
B3 B2 B9 B10 -21.8(4) . . . . ?
B3 B4 B7 B6 -47.0(3) . . . . ?
B3 B4 B7 B8 -126.1(3) . . . . ?
B3 B4 B7 B10 -104.7(4) . . . . ?
B3 B4 B8 B5 -82.4(3) . . . . ?
B3 B4 B8 B7 46.5(3) . . . . ?
B3 B4 B8 B9 -37.1(4) . . . . ?
B3 B4 B8 B10 24.6(5) . . . . ?
B3 B6 B7 B4 46.2(3) . . . . ?
B3 B6 B7 B8 103.1(3) . . . . ?
B3 B6 B7 B10 154.5(4) . . . . ?
B3 B6 B9 B2 44.4(3) . . . . ?
B3 B6 B9 B5 1.9(4) . . . . ?
B3 B6 B9 B8 -58.3(3) . . . . ?
B3 B6 B9 B10 -109.6(3) . . . . ?
B3 B6 B10 B7 -24.1(3) . . . . ?
B3 B6 B10 B8 36.8(4) . . . . ?
B3 B6 B10 B9 93.0(3) . . . . ?
B3 B7 B8 B4 -44.5(3) . . . . ?
B3 B7 B8 B5 1.4(4) . . . . ?
B3 B7 B8 B9 60.5(3) . . . . ?
B3 B7 B8 B10 111.0(3) . . . . ?
B3 B7 B10 B6 23.9(4) . . . . ?
B3 B7 B10 B8 -85.9(4) . . . . ?
B3 B7 B10 B9 -30.9(4) . . . . ?
B4 B1 B2 O1 -160.3(4) . . . . ?
B4 B1 B2 B3 -55.8(3) . . . . ?
B4 B1 B2 B5 60.5(3) . . . . ?
B4 B1 B2 B6 -31.5(4) . . . . ?
B4 B1 B2 B9 36.5(4) . . . . ?
B4 B1 B3 B2 112.3(3) . . . . ?
B4 B1 B3 B6 89.8(3) . . . . ?
B4 B1 B3 B7 24.6(3) . . . . ?
B4 B1 B5 B2 -110.0(3) . . . . ?
B4 B1 B5 B8 -22.6(4) . . . . ?
B4 B1 B5 B9 -86.4(4) . . . . ?
B4 B3 B6 O2 169.9(3) . . . . ?
B4 B3 B6 B2 83.5(3) . . . . ?
B4 B3 B6 B7 -47.1(3) . . . . ?
B4 B3 B6 B9 38.9(4) . . . . ?
B4 B3 B6 B10 -23.3(4) . . . . ?
B4 B3 B7 B6 123.8(3) . . . . ?
B4 B3 B7 B8 44.1(3) . . . . ?
B4 B3 B7 B10 100.9(4) . . . . ?
B4 B5 B8 B7 -43.2(3) . . . . ?
B4 B5 B8 B9 -126.9(3) . . . . ?
B4 B5 B8 B10 -103.0(4) . . . . ?
B4 B5 B9 B2 -80.3(3) . . . . ?
B4 B5 B9 B6 -38.8(3) . . . . ?
B4 B5 B9 B8 43.1(3) . . . . ?
B4 B5 B9 B10 19.5(4) . . . . ?
B4 B7 B8 B5 45.9(3) . . . . ?
B4 B7 B8 B9 105.1(3) . . . . ?
B4 B7 B8 B10 155.6(4) . . . . ?
B4 B7 B10 B6 87.7(4) . . . . ?
B4 B7 B10 B8 -22.0(3) . . . . ?
B4 B7 B10 B9 32.9(4) . . . . ?
B4 B8 B9 B2 -0.4(4) . . . . ?
B4 B8 B9 B5 -47.4(3) . . . . ?
B4 B8 B9 B6 56.5(4) . . . . ?
B4 B8 B9 B10 107.0(4) . . . . ?
B4 B8 B10 B6 -36.5(4) . . . . ?
B4 B8 B10 B7 22.3(3) . . . . ?
B4 B8 B10 B9 -93.5(4) . . . . ?
B5 B1 B2 O1 139.2(5) . . . . ?
B5 B1 B2 B3 -116.3(4) . . . . ?
B5 B1 B2 B6 -91.9(4) . . . . ?
B5 B1 B2 B9 -23.9(3) . . . . ?
B5 B1 B3 B2 55.3(3) . . . . ?
B5 B1 B3 B4 -57.0(3) . . . . ?
B5 B1 B3 B6 32.8(4) . . . . ?
B5 B1 B3 B7 -32.3(4) . . . . ?
B5 B1 B4 B3 116.4(3) . . . . ?
B5 B1 B4 B7 92.0(4) . . . . ?
B5 B1 B4 B8 23.1(4) . . . . ?
B5 B2 B3 B1 -50.7(3) . . . . ?
B5 B2 B3 B4 2.5(3) . . . . ?
B5 B2 B3 B6 104.1(3) . . . . ?
B5 B2 B3 B7 62.0(3) . . . . ?
B5 B2 B6 O2 160.7(3) . . . . ?
B5 B2 B6 B3 -86.1(3) . . . . ?
B5 B2 B6 B7 -43.4(4) . . . . ?
B5 B2 B6 B9 43.1(3) . . . . ?
B5 B2 B6 B10 18.6(4) . . . . ?
B5 B2 B9 B6 -129.9(3) . . . . ?
B5 B2 B9 B8 -47.9(3) . . . . ?
B5 B2 B9 B10 -107.0(4) . . . . ?
B5 B4 B7 B3 82.5(3) . . . . ?
B5 B4 B7 B6 35.6(4) . . . . ?
B5 B4 B7 B8 -43.6(3) . . . . ?
B5 B4 B7 B10 -22.1(4) . . . . ?
B5 B4 B8 B7 128.9(3) . . . . ?
B5 B4 B8 B9 45.4(3) . . . . ?
B5 B4 B8 B10 107.1(4) . . . . ?
B5 B8 B9 B2 47.0(3) . . . . ?
B5 B8 B9 B6 104.0(3) . . . . ?
B5 B8 B9 B10 154.4(4) . . . . ?
B5 B8 B10 B6 32.9(4) . . . . ?
B5 B8 B10 B7 91.7(4) . . . . ?
B5 B8 B10 B9 -24.1(3) . . . . ?
B5 B9 B10 B6 -88.0(3) . . . . ?
B5 B9 B10 B7 -33.1(4) . . . . ?
B5 B9 B10 B8 24.5(3) . . . . ?
B6 O2 C1 O1 3.5(4) . . . . ?
B6 O2 C1 C2 -177.1(3) . . . . ?
B6 B2 B3 B1 -154.9(4) . . . . ?
B6 B2 B3 B4 -101.7(3) . . . . ?
B6 B2 B3 B7 -42.1(3) . . . . ?
B6 B2 B5 B1 111.1(3) . . . . ?
B6 B2 B5 B4 59.1(3) . . . . ?
B6 B2 B5 B8 2.8(4) . . . . ?
B6 B2 B5 B9 -43.7(3) . . . . ?
B6 B2 B9 B5 129.9(3) . . . . ?
B6 B2 B9 B8 82.0(3) . . . . ?
B6 B2 B9 B10 22.9(3) . . . . ?
B6 B3 B4 B1 -107.5(3) . . . . ?
B6 B3 B4 B5 -59.4(3) . . . . ?
B6 B3 B4 B7 46.8(3) . . . . ?
B6 B3 B4 B8 -1.1(4) . . . . ?
B6 B3 B7 B4 -123.8(3) . . . . ?
B6 B3 B7 B8 -79.7(3) . . . . ?
B6 B3 B7 B10 -22.9(3) . . . . ?
B6 B7 B8 B4 -103.5(3) . . . . ?
B6 B7 B8 B5 -57.6(3) . . . . ?
B6 B7 B8 B9 1.5(3) . . . . ?
B6 B7 B8 B10 52.0(3) . . . . ?
B6 B7 B10 B8 -109.7(3) . . . . ?
B6 B7 B10 B9 -54.8(3) . . . . ?
B6 B9 B10 B7 54.9(3) . . . . ?
B6 B9 B10 B8 112.5(3) . . . . ?
B7 B3 B4 B1 -154.3(3) . . . . ?
B7 B3 B4 B5 -106.2(3) . . . . ?
B7 B3 B4 B8 -47.9(3) . . . . ?
B7 B3 B6 O2 -143.0(4) . . . . ?
B7 B3 B6 B2 130.6(3) . . . . ?
B7 B3 B6 B9 86.0(3) . . . . ?
B7 B3 B6 B10 23.8(3) . . . . ?
B7 B4 B8 B5 -128.9(3) . . . . ?
B7 B4 B8 B9 -83.6(4) . . . . ?
B7 B4 B8 B10 -21.9(3) . . . . ?
B7 B6 B9 B2 104.3(3) . . . . ?
B7 B6 B9 B5 61.7(3) . . . . ?
B7 B6 B9 B8 1.6(3) . . . . ?
B7 B6 B9 B10 -49.8(3) . . . . ?
B7 B6 B10 B8 60.9(3) . . . . ?
B7 B6 B10 B9 117.1(3) . . . . ?
B7 B8 B9 B2 -58.5(3) . . . . ?
B7 B8 B9 B5 -105.5(3) . . . . ?
B7 B8 B9 B6 -1.5(3) . . . . ?
B7 B8 B9 B10 48.9(3) . . . . ?
B7 B8 B10 B6 -58.8(3) . . . . ?
B7 B8 B10 B9 -115.8(3) . . . . ?
B8 B4 B7 B3 126.1(3) . . . . ?
B8 B4 B7 B6 79.1(3) . . . . ?
B8 B4 B7 B10 21.4(3) . . . . ?
B8 B5 B9 B2 -123.4(3) . . . . ?
B8 B5 B9 B6 -81.9(3) . . . . ?
B8 B5 B9 B10 -23.6(3) . . . . ?
B8 B7 B10 B6 109.7(3) . . . . ?
B8 B7 B10 B9 54.9(3) . . . . ?
B8 B9 B10 B6 -112.5(3) . . . . ?
B8 B9 B10 B7 -57.6(3) . . . . ?
B9 B2 B3 B1 -110.4(4) . . . . ?
B9 B2 B3 B4 -57.2(3) . . . . ?
B9 B2 B3 B6 44.4(3) . . . . ?
B9 B2 B3 B7 2.3(4) . . . . ?
B9 B2 B5 B1 154.8(4) . . . . ?
B9 B2 B5 B4 102.7(3) . . . . ?
B9 B2 B5 B8 46.5(3) . . . . ?
B9 B2 B6 O2 117.6(3) . . . . ?
B9 B2 B6 B3 -129.2(3) . . . . ?
B9 B2 B6 B7 -86.5(3) . . . . ?
B9 B2 B6 B10 -24.6(3) . . . . ?
B9 B5 B8 B4 126.9(3) . . . . ?
B9 B5 B8 B7 83.6(3) . . . . ?
B9 B5 B8 B10 23.9(3) . . . . ?
B9 B6 B7 B3 -104.6(3) . . . . ?
B9 B6 B7 B4 -58.4(3) . . . . ?
B9 B6 B7 B8 -1.5(3) . . . . ?
B9 B6 B7 B10 49.9(3) . . . . ?
B9 B6 B10 B7 -117.1(3) . . . . ?
B9 B6 B10 B8 -56.2(3) . . . . ?
B9 B8 B10 B6 57.0(3) . . . . ?
B9 B8 B10 B7 115.8(3) . . . . ?
B10 B6 B7 B3 -154.5(4) . . . . ?
B10 B6 B7 B4 -108.3(4) . . . . ?
B10 B6 B7 B8 -51.5(3) . . . . ?
B10 B6 B9 B2 154.0(3) . . . . ?
B10 B6 B9 B5 111.5(4) . . . . ?
B10 B6 B9 B8 51.4(3) . . . . ?
B10 B7 B8 B4 -155.6(4) . . . . ?
B10 B7 B8 B5 -109.7(4) . . . . ?
B10 B7 B8 B9 -50.5(3) . . . . ?
B10 B8 B9 B2 -107.4(3) . . . . ?
B10 B8 B9 B5 -154.4(4) . . . . ?
B10 B8 B9 B6 -50.5(3) . . . . ?
N1 C8 C9 C10 179.1(3) . . . . ?
N1 C12 C13 C14 -169.8(4) . . . . ?
N1 C16 C17 C18 169.6(3) . . . . ?
N1 C20 C21 C22 -174.4(3) . . . . ?
C8 N1 C12 C13 178.4(3) . . . . ?
C8 N1 C16 C17 -66.9(4) . . . . ?
C8 N1 C20 C21 -53.2(4) . . . . ?
C8 C9 C10 C11 -179.2(3) . . . . ?
C12 N1 C8 C9 68.1(4) . . . . ?
C12 N1 C16 C17 53.0(4) . . . . ?
C12 N1 C20 C21 -172.1(3) . . . . ?
C12 C13 C14 C15 71.6(5) . . . . ?
C16 N1 C8 C9 -169.9(3) . . . . ?
C16 N1 C12 C13 57.8(5) . . . . ?
C16 N1 C20 C21 66.1(4) . . . . ?
C16 C17 C18 C19 -170.7(4) . . . . ?
C20 N1 C8 C9 -51.6(4) . . . . ?
C20 N1 C12 C13 -61.5(4) . . . . ?
C20 N1 C16 C17 173.3(3) . . . . ?
C20 C21 C22 C23 74.3(6) . . . . ?
